data_9001398
loop_
_publ_author_name
'Wenger, M.'
'Armbruster, T.'
'Geiger, C. A.'

_publ_section_title
;
 Cation distribution in partially ordered columbite from the Kings Mountain
 pegmatite, North Carolina
 SAMPLE ncp1, T = 293 K
;
_journal_name_full 'American Mineralogist'
_journal_page_first 1897
_journal_page_last 1904
_journal_volume 76
_journal_year 1991
_chemical_formula_sum 'Fe0.333 Nb0.5 O2 Ta0.167'
_chemical_name_mineral Columbite-(Fe)
_space_group_IT_number 60
_symmetry_space_group_name_Hall '-P 2n 2ab'
_symmetry_space_group_name_H-M 'P b c n'
_cell_angle_alpha 90
_cell_angle_beta 90
_cell_angle_gamma 90
_cell_length_a 14.221
_cell_length_b 5.727
_cell_length_c 5.102
_cell_formula_units_Z 12
_cell_volume 415.526
_database_code_amcsd 0001436
_diffrn_ambient_temperature 293
_exptl_crystal_density_diffrn 6.102
_cod_original_formula_sum '(Nb.5 Ta.167 Fe.333) O2'
_cod_database_code 9001398

loop_
_space_group_symop_operation_xyz
x,y,z
x,-y,1/2+z
-x,y,1/2-z
1/2-x,1/2+y,z
1/2+x,1/2-y,-z
1/2+x,1/2+y,1/2-z
1/2-x,1/2-y,1/2+z
-x,-y,-z

loop_
_atom_site_aniso_label
_atom_site_aniso_U_11
_atom_site_aniso_U_22
_atom_site_aniso_U_33
_atom_site_aniso_U_12
_atom_site_aniso_U_13
_atom_site_aniso_U_23
NbA 0.00900 0.01150 0.01050 0.00000 0.00100 0.00000
TaA 0.00900 0.01150 0.01050 0.00000 0.00100 0.00000
FeA 0.00900 0.01150 0.01050 0.00000 0.00100 0.00000
NbB 0.00490 0.00760 0.00620 -0.00020 0.00000 0.00100
TaB 0.00490 0.00760 0.00620 -0.00020 0.00000 0.00100
FeB 0.00490 0.00760 0.00620 -0.00020 0.00000 0.00100

loop_
_atom_site_label
_atom_site_fract_x
_atom_site_fract_y
_atom_site_fract_z
_atom_site_occupancy
_atom_site_U_iso_or_equiv
NbA 0.00000 0.33270 0.25000 0.27100 0.01583
TaA 0.00000 0.33270 0.25000 0.09100 0.01583
FeA 0.00000 0.33270 0.25000 0.63800 0.01583
NbB 0.16391 0.17250 0.74620 0.61400 0.00621
TaB 0.16391 0.17250 0.74620 0.20500 0.00621
FeB 0.16391 0.17250 0.74620 0.18100 0.00621
O1 0.09410 0.10700 0.07200 1.00000 0.00887
O2 0.42110 0.11700 0.09000 1.00000 0.00507
O3 0.75770 0.12000 0.08200 1.00000 0.00760

loop_
_cod_related_entry_id
_cod_related_entry_database
_cod_related_entry_code
1 AMCSD 0001436
